data_2310724
loop_
_publ_author_name
'Andersson, S.'
'Mumme, W.G.'
'Wadsley, A.D.'

_publ_section_title
;
 Multiple phase formation in the binary system Nb2 O5-W O3. V. The
 structure of W4 Nb26 O77 an ordered intergrowth of the adjoining
 compounds W Nb12 O33 and W3 Nb14 O44
;
_journal_name_full 'Acta Crystallographica (1,1948-23,1967)'
_journal_page_first 802
_journal_page_last 808
_journal_volume 21
_journal_year 1966
_chemical_formula_sum 'Nb26 O77 W4'
_chemical_name_systematic 'W4 Nb26 O77'
_space_group_IT_number 5
_symmetry_space_group_name_Hall 'C 2y'
_symmetry_space_group_name_H-M 'C 1 2 1'
_cell_angle_alpha 90
_cell_angle_beta 92.3
_cell_angle_gamma 90
_cell_formula_units_Z 2
_cell_length_a 29.74
_cell_length_b 3.824
_cell_length_c 25.97
_cell_volume 2951.079
_citation_journal_id_ASTM ACCRA9
_cod_data_source_file Andersson_ACCRA9_1966_975.cif
_cod_data_source_block Nb26O77W4
_cod_original_cell_volume 2951.078
_cod_database_code 2310724

loop_
_symmetry_equiv_pos_as_xyz
x,y,z
-x,y,-z
x+1/2,y+1/2,z
-x+1/2,y+1/2,-z

loop_
_atom_site_label
_atom_site_type_symbol
_atom_site_fract_x
_atom_site_fract_y
_atom_site_fract_z
_atom_site_occupancy
_atom_site_U_iso_or_equiv
O11 O-2 0.36 0.5 0.22 1 0.0
O9 O-2 0.42 0 0.451 1 0.0
O20 O-2 0.187 0 0.437 1 0.0
O23 O-2 0.186 0 0.189 1 0.0
W8 W+6 0.2535 0.5 0.3487 0.0714 0.0
O32 O-2 0.4 0.5 0.378 1 0.0
O1 O-2 0.042 0.5 0.409 1 0.0
W6 W+6 0.1 0.5 0.1222 0.0714 0.0
O6 O-2 0.271 0 0.487 1 0.0
O17 O-2 0.103 0 0.381 1 0.0
O2 O-2 0 0.5 0.234 1 0.0
Nb6 Nb+5 0.2945 0.5 0.4919 0.9286 0.0
O29 O-2 0.287 0 0.239 1 0.0
Nb1 Nb+5 0.0422 0 0.4088 0.9286 0.0
Nb5 Nb+5 0.1 0.5 0.1222 0.9286 0.0
Nb7 Nb+5 0.2535 0.5 0.3487 0.9286 0.0
O12 O-2 0.289 0.5 0.056 1 0.0
O15 O-2 0.058 0 0.482 1 0.0
W3 W+6 0 0 0.2665 0.0714 0.0
O8 O-2 0.245 0 0.077 1 0.0
W9 W+6 0.222 0.5 0.0797 0.0714 0.0
O14 O-2 0.44 0.5 0.02 1 0.0
Nb3 Nb+5 0.164 0 0.3687 0.9286 0.0
O18 O-2 0.064 0 0.241 1 0.0
O26 O-2 0.229 0.5 0.273 1 0.0
O38 O-2 0.458 0 0.094 1 0.0
W1 W+6 0.241 0.25 0.2124 1 0.0
Nb11 Nb+5 0.356 0 0.2034 0.9286 0.0
O30 O-2 0.247 0.5 0.156 1 0.0
O37 O-2 0.375 0 0.044 1 0.0
O21 O-2 0.15 0 0.295 1 0.0
Nb9 Nb+5 0.42 0.5 0.4509 0.9286 0.0
W10 W+6 0.42 0.5 0.4509 0.0714 0.0
O33 O-2 0.333 0 0.136 1 0.0
O4 O-2 0.122 0.5 0.201 1 0.0
W7 W+6 0.2945 0.5 0.4919 0.0714 0.0
W5 W+6 0.1242 0 0.2244 0.0714 0.0
O16 O-2 0.022 0 0.339 1 0.0
O28 O-2 0.316 0.5 0.321 1 0.0
O7 O-2 0.237 0 0.345 1 0.0
O13 O-2 0.482 0.5 0.185 1 0.0
Nb4 Nb+5 0.1242 0 0.2244 0.9286 0.0
O3 O-2 0.194 0.5 0.371 1 0.0
O25 O-2 0.271 0.5 0.42 1 0.0
Nb14 Nb+5 0.4395 0 0.0195 0.9286 0.0
Nb2 Nb+5 0 0 0.2665 0.9286 0.0
W11 W+6 0.378 0.5 0.3076 0.0714 0.0
Nb10 Nb+5 0.378 0.5 0.3076 0.9286 0.0
W14 W+6 0.4785 0 0.1633 0.0714 0.0
O39 O-2 0 0.5 0 1 0.0
O24 O-2 0.167 0.5 0.108 1 0.0
W13 W+6 0.314 0 0.0619 0.0714 0.0
Nb13 Nb+5 0.4785 0 0.1633 0.9286 0.0
W15 W+6 0.4395 0 0.0195 0.0714 0.0
W2 W+6 0.0422 0 0.4088 0.0714 0.0
Nb8 Nb+5 0.222 0.5 0.0797 0.9286 0.0
O27 O-2 0.356 0.5 0.472 1 0.0
O10 O-2 0.377 0 0.276 1 0.0
W12 W+6 0.356 0 0.2034 0.0714 0.0
Nb12 Nb+5 0.314 0 0.0619 0.9286 0.0
O31 O-2 0.206 0.5 0.008 1 0.0
O36 O-2 0.413 0 0.191 1 0.0
O22 O-2 0.083 0.5 0.05 1 0.0
O35 O-2 0.439 0.5 0.282 1 0.0
W4 W+6 0.164 0 0.3687 0.0714 0.0
O34 O-2 0.478 0.5 0.428 1 0.0
O19 O-2 0.04 0.5 0.15 1 0.0
O5 O-2 0.102 0 0.149 1 0.0
